data_7150451
loop_
_publ_author_name
'Rosenbohm, Christoph'
'Christensen, Signe M.'
'S\/orensen, Mads D.'
'Pedersen, Daniel Sejer'
'Larsen, Lotte-Emilie'
'Wengel, Jesper'
'Koch, Troels'

_publ_section_title
;
 Synthesis of 2'-amino-LNA: a new strategyElectronic supplementary
 information (ESI) available: further experimental details and the
 structure of compound S11 (.pdb file). See
 http://www.rsc.org/suppdata/ob/b2/b208864a/
;
_journal_issue 4
_journal_name_full 'Organic &amp;  Biomolecular Chemistry'
_journal_page_first 655
_journal_paper_doi 10.1039/b208864a
_journal_volume 1
_journal_year 2003
_chemical_formula_moiety 'C32 H28 N8 O7'
_chemical_formula_sum 'C32 H28 N8 O7'
_chemical_formula_weight 636.62
_chemical_name_systematic
; 
? 
;
_space_group_IT_number 19
_symmetry_cell_setting orthorhombic
_symmetry_space_group_name_Hall 'P 2ac 2ab'
_symmetry_space_group_name_H-M 'P 21 21 21'
_atom_sites_solution_hydrogens geom
_atom_sites_solution_primary direct
_atom_sites_solution_secondary difmap
_audit_creation_method SHELXL-97
_cell_angle_alpha 90.00
_cell_angle_beta 90.00
_cell_angle_gamma 90.00
_cell_formula_units_Z 4
_cell_length_a 7.6880(2)
_cell_length_b 13.2934(3)
_cell_length_c 31.1120(9)
_cell_measurement_reflns_used 7434
_cell_measurement_temperature 180(2)
_cell_measurement_theta_max 21.49
_cell_measurement_theta_min 1.00
_cell_volume 3179.64(14)
_computing_cell_refinement 'HKL Scalepack (Otwinowski & Minor 1997)'
_computing_data_collection 'Collect (Nonius B.V. 1998)'
_computing_data_reduction
;
HKL Denzo and Scalepack (Otwinowski & Minor 1997)
;
_computing_publication_material 'SHELXL-97 (Sheldrick 1997)'
_computing_structure_refinement 'SHELXL-97 (Sheldrick 1997)'
_computing_structure_solution 'SIR-92 (Altomare et al. 1994)'
_diffrn_ambient_temperature 180(2)
_diffrn_measured_fraction_theta_full 0.990
_diffrn_measured_fraction_theta_max 0.990
_diffrn_measurement_device_type 'Nonius Kappa CCD'
_diffrn_measurement_method 'Thin slice \w and \f scans'
_diffrn_radiation_source 'fine-focus sealed tube'
_diffrn_radiation_type MoK\a
_diffrn_radiation_wavelength 0.71073
_diffrn_reflns_av_R_equivalents 0.0450
_diffrn_reflns_av_sigmaI/netI 0.0525
_diffrn_reflns_limit_h_max 7
_diffrn_reflns_limit_h_min -7
_diffrn_reflns_limit_k_max 13
_diffrn_reflns_limit_k_min -10
_diffrn_reflns_limit_l_max 32
_diffrn_reflns_limit_l_min -31
_diffrn_reflns_number 7601
_diffrn_reflns_theta_full 21.51
_diffrn_reflns_theta_max 21.51
_diffrn_reflns_theta_min 3.62
_diffrn_standards_number 0
_exptl_absorpt_coefficient_mu 0.097
_exptl_absorpt_correction_T_max 0.991
_exptl_absorpt_correction_T_min 0.903
_exptl_absorpt_correction_type multi-scan
_exptl_absorpt_process_details
;
multi-scan from symmetry-related measurements 
Sortav (Blessing 1995)
;
_exptl_crystal_colour colourless
_exptl_crystal_density_diffrn 1.330
_exptl_crystal_density_method 'not measured'
_exptl_crystal_F_000 1328
_exptl_crystal_size_max 0.23
_exptl_crystal_size_mid 0.10
_exptl_crystal_size_min 0.07
_refine_diff_density_max 0.212
_refine_diff_density_min -0.241
_refine_diff_density_rms 0.045
_refine_ls_abs_structure_details 'Flack H D (1983), Acta Cryst. A39, 876-881'
_refine_ls_abs_structure_Flack 0.3(16)
_refine_ls_extinction_method none
_refine_ls_goodness_of_fit_ref 1.096
_refine_ls_hydrogen_treatment mixed
_refine_ls_matrix_type full
_refine_ls_number_parameters 425
_refine_ls_number_reflns 3480
_refine_ls_number_restraints 0
_refine_ls_restrained_S_all 1.096
_refine_ls_R_factor_all 0.0560
_refine_ls_R_factor_gt 0.0427
_refine_ls_shift/su_max 0.000
_refine_ls_shift/su_mean 0.000
_refine_ls_structure_factor_coef Fsqd
_refine_ls_weighting_details 'calc w=1/[\s^2^(Fo^2^)+(0.0308P)^2^+1.2911P] where P=(Fo^2^+2Fc^2^)/3'
_refine_ls_weighting_scheme calc
_refine_ls_wR_factor_gt 0.0892
_refine_ls_wR_factor_ref 0.0964
_reflns_number_gt 3022
_reflns_number_total 3480
_reflns_threshold_expression >2sigma(I)
_cod_data_source_file b208864a.txt
_cod_data_source_block sw0208
_cod_depositor_comments
;
The following automatic conversions were performed:
'_symmetry_cell_setting' value 'Orthorhombic' changed to 'orthorhombic'
according to '/home/saulius/struct/CIF-dictionaries/cif_core.dic'
dictionary named 'cif_core.dic' version 2.4.1 from 2010-06-29.

Automatic conversion script
Id: cif_fix_enum 1527 2010-12-29 10:47:43Z saulius 
;
_cod_original_sg_symbol_H-M P2(1)2(1)2(1
_cod_database_code 7150451

loop_
_symmetry_equiv_pos_as_xyz
'x, y, z'
'-x+1/2, -y, z+1/2'
'x+1/2, -y+1/2, -z'
'-x, y+1/2, -z+1/2'

loop_
_atom_site_label
_atom_site_type_symbol
_atom_site_fract_x
_atom_site_fract_y
_atom_site_fract_z
_atom_site_U_iso_or_equiv
_atom_site_adp_type
_atom_site_occupancy
_atom_site_symmetry_multiplicity
_atom_site_calc_flag
_atom_site_refinement_flags
_atom_site_disorder_assembly
_atom_site_disorder_group
O1 O -0.5472(4) 0.6484(2) 0.65105(9) 0.0545(8) Uani 1 1 d . . .
O2 O -0.0624(3) 0.76077(18) 0.65089(7) 0.0398(6) Uani 1 1 d . . .
O3 O -0.1335(3) 1.01240(17) 0.61720(7) 0.0454(7) Uani 1 1 d . . .
O4 O 0.1306(3) 0.89621(19) 0.70366(8) 0.0465(7) Uani 1 1 d . . .
O5 O 0.3804(4) 0.8252(2) 0.72402(9) 0.0714(9) Uani 1 1 d . . .
O6 O 0.1675(3) 0.77845(17) 0.57608(7) 0.0405(6) Uani 1 1 d . . .
O7 O -0.0410(4) 0.6671(2) 0.55896(10) 0.0623(8) Uani 1 1 d . . .
N1 N -0.3114(4) 0.7119(2) 0.68724(9) 0.0343(7) Uani 1 1 d . . .
N2 N -0.5064(4) 0.6123(2) 0.72290(10) 0.0448(8) Uani 1 1 d . . .
N3 N -0.6441(5) 0.5480(3) 0.72786(12) 0.0670(10) Uani 1 1 d . . .
N4 N -0.6398(6) 0.5230(3) 0.76809(14) 0.0800(12) Uani 1 1 d . . .
N5 N -0.5049(5) 0.5674(3) 0.78986(11) 0.0667(11) Uani 1 1 d . . .
N6 N -0.3799(4) 0.8664(2) 0.59483(10) 0.0473(9) Uani 1 1 d . . .
N7 N -0.4745(5) 0.9379(3) 0.58558(10) 0.0446(8) Uani 1 1 d . . .
N8 N -0.5660(5) 0.9979(3) 0.57231(12) 0.0643(11) Uani 1 1 d . . .
C1 C -0.4628(5) 0.6573(3) 0.68328(13) 0.0412(10) Uani 1 1 d . . .
C2 C -0.4226(5) 0.6234(3) 0.76067(13) 0.0450(11) Uani 1 1 d . . .
C3 C -0.2767(5) 0.6868(3) 0.76308(12) 0.0474(11) Uani 1 1 d . . .
C4 C -0.2276(5) 0.7284(3) 0.72579(12) 0.0417(10) Uani 1 1 d . . .
H4 H -0.1294 0.7718 0.7259 0.050 Uiso 1 1 calc R . .
C5 C -0.1884(7) 0.7031(4) 0.80561(13) 0.0790(16) Uani 1 1 d . . .
H5A H -0.0892 0.7485 0.8018 0.118 Uiso 1 1 calc R . .
H5B H -0.1473 0.6385 0.8169 0.118 Uiso 1 1 calc R . .
H5C H -0.2710 0.7330 0.8259 0.118 Uiso 1 1 calc R . .
C6 C -0.2457(5) 0.7561(3) 0.64706(12) 0.0384(10) Uani 1 1 d . . .
H6 H -0.2784 0.7125 0.6221 0.046 Uiso 1 1 calc R . .
C7 C -0.3110(5) 0.8652(2) 0.63941(11) 0.0370(9) Uani 1 1 d . . .
H7 H -0.4024 0.8846 0.6607 0.044 Uiso 1 1 calc R . .
C8 C -0.1457(5) 0.9288(2) 0.64490(11) 0.0355(9) Uani 1 1 d . . .
H8 H -0.1365 0.9519 0.6754 0.043 Uiso 1 1 calc R . .
C9 C 0.0025(5) 0.8553(3) 0.63509(11) 0.0360(9) Uani 1 1 d . . .
C10 C 0.0353(5) 0.8514(3) 0.58724(11) 0.0418(10) Uani 1 1 d . . .
H10A H -0.0743 0.8339 0.5723 0.050 Uiso 1 1 calc R . .
H10B H 0.0722 0.9187 0.5772 0.050 Uiso 1 1 calc R . .
C11 C -0.2104(6) 1.1031(3) 0.63263(12) 0.0532(12) Uani 1 1 d . . .
H11A H -0.1541 1.1243 0.6598 0.064 Uiso 1 1 calc R . .
H11B H -0.3359 1.0929 0.6381 0.064 Uiso 1 1 calc R . .
C12 C -0.1847(7) 1.1818(3) 0.59859(13) 0.0507(11) Uani 1 1 d . . .
C13 C -0.3251(7) 1.2221(3) 0.57851(15) 0.0689(13) Uani 1 1 d . . .
H13 H -0.4385 1.2011 0.5866 0.083 Uiso 1 1 calc R . .
C14 C -0.3060(8) 1.2923(4) 0.54684(18) 0.0822(16) Uani 1 1 d . . .
H14 H -0.4056 1.3200 0.5332 0.099 Uiso 1 1 calc R . .
C15 C -0.1430(10) 1.3227(3) 0.53480(15) 0.0808(16) Uani 1 1 d . . .
H15 H -0.1303 1.3711 0.5126 0.097 Uiso 1 1 calc R . .
C16 C 0.0031(8) 1.2839(4) 0.55445(15) 0.0757(15) Uani 1 1 d . . .
H16 H 0.1162 1.3055 0.5463 0.091 Uiso 1 1 calc R . .
C17 C -0.0202(7) 1.2116(3) 0.58677(13) 0.0623(13) Uani 1 1 d . . .
H17 H 0.0783 1.1831 0.6006 0.075 Uiso 1 1 calc R . .
C18 C 0.1712(5) 0.8744(3) 0.65881(11) 0.0466(10) Uani 1 1 d . . .
H18A H 0.2472 0.8144 0.6570 0.056 Uiso 1 1 calc R . .
H18B H 0.2332 0.9320 0.6457 0.056 Uiso 1 1 calc R . .
C19 C 0.2507(6) 0.8719(3) 0.73313(13) 0.0458(11) Uani 1 1 d . . .
C20 C 0.2092(5) 0.9087(3) 0.77660(12) 0.0432(10) Uani 1 1 d . . .
C21 C 0.0569(6) 0.9618(3) 0.78535(13) 0.0514(11) Uani 1 1 d . . .
H21 H -0.0257 0.9729 0.7632 0.062 Uiso 1 1 calc R . .
C22 C 0.0258(7) 0.9982(3) 0.82602(14) 0.0630(13) Uani 1 1 d . . .
H22 H -0.0787 1.0339 0.8318 0.076 Uiso 1 1 calc R . .
C23 C 0.1447(8) 0.9834(3) 0.85839(14) 0.0680(13) Uani 1 1 d . . .
H23 H 0.1233 1.0092 0.8864 0.082 Uiso 1 1 calc R . .
C24 C 0.2954(7) 0.9305(3) 0.84988(15) 0.0704(14) Uani 1 1 d . . .
H24 H 0.3770 0.9195 0.8723 0.084 Uiso 1 1 calc R . .
C25 C 0.3291(6) 0.8935(3) 0.80922(14) 0.0606(12) Uani 1 1 d . . .
H25 H 0.4339 0.8578 0.8037 0.073 Uiso 1 1 calc R . .
C26 C 0.1093(6) 0.6897(3) 0.55949(11) 0.0415(10) Uani 1 1 d . . .
C27 C 0.2545(5) 0.6289(3) 0.54149(11) 0.0372(9) Uani 1 1 d . . .
C28 C 0.2112(6) 0.5404(3) 0.52020(13) 0.0512(11) Uani 1 1 d . . .
H28 H 0.0931 0.5197 0.5187 0.061 Uiso 1 1 calc R . .
C29 C 0.3380(8) 0.4829(3) 0.50139(13) 0.0626(13) Uani 1 1 d . . .
H29 H 0.3077 0.4228 0.4867 0.075 Uiso 1 1 calc R . .
C30 C 0.5084(7) 0.5122(3) 0.50382(13) 0.0583(12) Uani 1 1 d . . .
H30 H 0.5959 0.4724 0.4906 0.070 Uiso 1 1 calc R . .
C31 C 0.5545(6) 0.5991(3) 0.52537(13) 0.0558(12) Uani 1 1 d . . .
H31 H 0.6733 0.6182 0.5274 0.067 Uiso 1 1 calc R . .
C32 C 0.4275(5) 0.6575(3) 0.54384(12) 0.0459(11) Uani 1 1 d . . .
H32 H 0.4585 0.7178 0.5583 0.055 Uiso 1 1 calc R . .

loop_
_atom_site_aniso_label
_atom_site_aniso_U_11
_atom_site_aniso_U_22
_atom_site_aniso_U_33
_atom_site_aniso_U_23
_atom_site_aniso_U_13
_atom_site_aniso_U_12
O1 0.0495(18) 0.0653(19) 0.0487(18) 0.0012(15) -0.0064(15) -0.0097(15)
O2 0.0324(17) 0.0405(15) 0.0464(15) 0.0118(13) 0.0076(13) 0.0055(13)
O3 0.0604(18) 0.0315(13) 0.0443(14) 0.0057(13) 0.0160(14) 0.0111(14)
O4 0.0360(17) 0.0600(16) 0.0437(15) -0.0058(13) 0.0022(14) 0.0082(14)
O5 0.060(2) 0.087(2) 0.0672(19) -0.0068(17) -0.0067(17) 0.034(2)
O6 0.0439(16) 0.0349(14) 0.0428(14) -0.0034(12) 0.0117(13) 0.0011(14)
O7 0.0356(19) 0.0601(18) 0.091(2) -0.0102(17) 0.0061(17) -0.0086(16)
N1 0.032(2) 0.0358(17) 0.0348(17) 0.0041(14) 0.0016(15) -0.0023(16)
N2 0.035(2) 0.0466(19) 0.052(2) 0.0114(18) 0.0068(18) -0.0064(17)
N3 0.050(2) 0.083(3) 0.068(3) 0.016(2) 0.008(2) -0.014(2)
N4 0.067(3) 0.097(3) 0.076(3) 0.030(3) 0.014(3) -0.013(3)
N5 0.054(3) 0.084(3) 0.062(2) 0.025(2) 0.013(2) -0.005(2)
N6 0.051(2) 0.0395(19) 0.051(2) 0.0057(17) -0.0057(18) 0.0091(19)
N7 0.039(2) 0.048(2) 0.047(2) 0.0071(19) 0.0001(18) -0.014(2)
N8 0.054(2) 0.058(2) 0.081(3) 0.021(2) -0.017(2) 0.007(2)
C1 0.039(3) 0.042(2) 0.042(3) 0.002(2) 0.005(2) 0.002(2)
C2 0.043(3) 0.053(3) 0.039(2) 0.013(2) 0.008(2) 0.006(2)
C3 0.044(3) 0.055(3) 0.043(3) 0.005(2) -0.002(2) -0.001(2)
C4 0.040(2) 0.047(2) 0.038(2) 0.006(2) 0.0006(19) -0.007(2)
C5 0.084(4) 0.106(4) 0.046(3) 0.015(3) -0.011(3) -0.020(3)
C6 0.039(3) 0.036(2) 0.040(2) 0.0067(18) 0.008(2) 0.0037(19)
C7 0.037(2) 0.040(2) 0.034(2) 0.0054(17) 0.0018(18) 0.007(2)
C8 0.037(2) 0.036(2) 0.0338(19) 0.0057(18) 0.0065(18) 0.002(2)
C9 0.037(2) 0.031(2) 0.040(2) 0.0059(18) 0.0090(19) 0.0035(19)
C10 0.047(3) 0.035(2) 0.043(2) -0.0004(19) 0.013(2) 0.005(2)
C11 0.069(3) 0.039(2) 0.051(2) -0.004(2) 0.010(2) 0.004(2)
C12 0.078(4) 0.027(2) 0.047(2) -0.0025(19) 0.001(3) -0.008(2)
C13 0.089(4) 0.040(2) 0.078(3) 0.009(3) -0.003(3) 0.005(3)
C14 0.098(5) 0.051(3) 0.098(4) 0.011(3) -0.017(4) 0.000(3)
C15 0.124(5) 0.047(3) 0.071(3) 0.022(2) -0.018(4) -0.010(4)
C16 0.097(4) 0.066(3) 0.064(3) 0.014(3) 0.002(3) -0.026(3)
C17 0.082(4) 0.053(3) 0.052(3) 0.003(2) -0.014(3) 0.000(3)
C18 0.041(3) 0.054(2) 0.045(2) -0.002(2) 0.009(2) 0.004(2)
C19 0.037(3) 0.041(2) 0.060(3) 0.000(2) 0.000(2) 0.004(2)
C20 0.047(3) 0.037(2) 0.046(2) 0.0016(19) 0.003(2) -0.001(2)
C21 0.054(3) 0.049(3) 0.052(3) -0.002(2) 0.001(2) 0.000(2)
C22 0.073(4) 0.057(3) 0.060(3) -0.013(2) 0.010(3) 0.004(3)
C23 0.101(4) 0.053(3) 0.050(3) -0.002(2) 0.002(3) -0.004(3)
C24 0.093(4) 0.061(3) 0.058(3) 0.008(3) -0.016(3) -0.006(3)
C25 0.068(3) 0.056(3) 0.058(3) 0.004(2) -0.006(3) 0.007(3)
C26 0.045(3) 0.039(2) 0.040(2) 0.001(2) 0.002(2) 0.002(2)
C27 0.044(3) 0.037(2) 0.031(2) 0.0020(18) 0.0040(19) 0.001(2)
C28 0.058(3) 0.040(2) 0.055(3) -0.007(2) 0.002(2) -0.007(2)
C29 0.093(4) 0.036(2) 0.059(3) -0.008(2) 0.014(3) 0.002(3)
C30 0.074(4) 0.052(3) 0.049(3) 0.007(2) 0.015(2) 0.023(3)
C31 0.049(3) 0.065(3) 0.054(3) 0.001(2) -0.003(2) 0.008(3)
C32 0.050(3) 0.044(2) 0.044(2) -0.009(2) 0.003(2) 0.003(2)

loop_
_atom_type_symbol
_atom_type_description
_atom_type_scat_dispersion_real
_atom_type_scat_dispersion_imag
_atom_type_scat_source
C C 0.0033 0.0016 'International Tables Vol C Tables 4.2.6.8 and 6.1.1.4'
H H 0.0000 0.0000 'International Tables Vol C Tables 4.2.6.8 and 6.1.1.4'
N N 0.0061 0.0033 'International Tables Vol C Tables 4.2.6.8 and 6.1.1.4'
O O 0.0106 0.0060 'International Tables Vol C Tables 4.2.6.8 and 6.1.1.4'

loop_
_geom_angle_atom_site_label_1
_geom_angle_atom_site_label_2
_geom_angle_atom_site_label_3
_geom_angle
_geom_angle_site_symmetry_1
_geom_angle_site_symmetry_3
_geom_angle_publ_flag
C6 O2 C9 110.8(3) . . ?
C8 O3 C11 115.7(3) . . ?
C19 O4 C18 117.3(3) . . ?
C26 O6 C10 116.1(3) . . ?
C1 N1 C4 123.8(3) . . ?
C1 N1 C6 115.1(3) . . ?
C4 N1 C6 121.0(3) . . ?
C2 N2 N3 109.9(3) . . ?
C2 N2 C1 127.0(4) . . ?
N3 N2 C1 123.1(4) . . ?
N4 N3 N2 104.4(4) . . ?
N3 N4 N5 112.7(4) . . ?
C2 N5 N4 105.2(3) . . ?
N7 N6 C7 115.9(3) . . ?
N8 N7 N6 171.4(4) . . ?
O1 C1 N1 125.7(3) . . ?
O1 C1 N2 124.1(4) . . ?
N1 C1 N2 110.3(4) . . ?
N5 C2 N2 107.8(4) . . ?
N5 C2 C3 132.6(4) . . ?
N2 C2 C3 119.6(4) . . ?
C4 C3 C2 115.3(4) . . ?
C4 C3 C5 125.1(4) . . ?
C2 C3 C5 119.6(4) . . ?
C3 C4 N1 123.8(4) . . ?
C3 C4 H4 118.1 . . ?
N1 C4 H4 118.1 . . ?
C3 C5 H5A 109.5 . . ?
C3 C5 H5B 109.5 . . ?
H5A C5 H5B 109.5 . . ?
C3 C5 H5C 109.5 . . ?
H5A C5 H5C 109.5 . . ?
H5B C5 H5C 109.5 . . ?
O2 C6 N1 106.7(3) . . ?
O2 C6 C7 107.1(3) . . ?
N1 C6 C7 113.1(3) . . ?
O2 C6 H6 109.9 . . ?
N1 C6 H6 109.9 . . ?
C7 C6 H6 109.9 . . ?
N6 C7 C8 113.2(3) . . ?
N6 C7 C6 105.6(3) . . ?
C8 C7 C6 103.2(3) . . ?
N6 C7 H7 111.5 . . ?
C8 C7 H7 111.5 . . ?
C6 C7 H7 111.5 . . ?
O3 C8 C9 109.4(3) . . ?
O3 C8 C7 114.9(3) . . ?
C9 C8 C7 104.0(3) . . ?
O3 C8 H8 109.4 . . ?
C9 C8 H8 109.4 . . ?
C7 C8 H8 109.4 . . ?
O2 C9 C10 111.4(3) . . ?
O2 C9 C18 106.1(3) . . ?
C10 C9 C18 110.1(3) . . ?
O2 C9 C8 103.3(3) . . ?
C10 C9 C8 110.0(3) . . ?
C18 C9 C8 115.7(3) . . ?
O6 C10 C9 112.1(3) . . ?
O6 C10 H10A 109.2 . . ?
C9 C10 H10A 109.2 . . ?
O6 C10 H10B 109.2 . . ?
C9 C10 H10B 109.2 . . ?
H10A C10 H10B 107.9 . . ?
O3 C11 C12 107.3(3) . . ?
O3 C11 H11A 110.3 . . ?
C12 C11 H11A 110.3 . . ?
O3 C11 H11B 110.3 . . ?
C12 C11 H11B 110.3 . . ?
H11A C11 H11B 108.5 . . ?
C13 C12 C17 119.7(4) . . ?
C13 C12 C11 119.6(5) . . ?
C17 C12 C11 120.7(4) . . ?
C12 C13 C14 121.1(5) . . ?
C12 C13 H13 119.5 . . ?
C14 C13 H13 119.5 . . ?
C13 C14 C15 119.8(5) . . ?
C13 C14 H14 120.1 . . ?
C15 C14 H14 120.1 . . ?
C14 C15 C16 120.9(4) . . ?
C14 C15 H15 119.5 . . ?
C16 C15 H15 119.5 . . ?
C15 C16 C17 118.1(5) . . ?
C15 C16 H16 121.0 . . ?
C17 C16 H16 121.0 . . ?
C12 C17 C16 120.4(5) . . ?
C12 C17 H17 119.8 . . ?
C16 C17 H17 119.8 . . ?
O4 C18 C9 108.4(3) . . ?
O4 C18 H18A 110.0 . . ?
C9 C18 H18A 110.0 . . ?
O4 C18 H18B 110.0 . . ?
C9 C18 H18B 110.0 . . ?
H18A C18 H18B 108.4 . . ?
O5 C19 O4 122.1(4) . . ?
O5 C19 C20 124.4(4) . . ?
O4 C19 C20 113.5(4) . . ?
C25 C20 C21 119.3(4) . . ?
C25 C20 C19 118.7(4) . . ?
C21 C20 C19 122.0(4) . . ?
C22 C21 C20 120.2(4) . . ?
C22 C21 H21 119.9 . . ?
C20 C21 H21 119.9 . . ?
C23 C22 C21 120.5(5) . . ?
C23 C22 H22 119.7 . . ?
C21 C22 H22 119.7 . . ?
C22 C23 C24 119.4(4) . . ?
C22 C23 H23 120.3 . . ?
C24 C23 H23 120.3 . . ?
C23 C24 C25 121.0(5) . . ?
C23 C24 H24 119.5 . . ?
C25 C24 H24 119.5 . . ?
C24 C25 C20 119.6(4) . . ?
C24 C25 H25 120.2 . . ?
C20 C25 H25 120.2 . . ?
O7 C26 O6 122.7(4) . . ?
O7 C26 C27 125.8(4) . . ?
O6 C26 C27 111.5(3) . . ?
C32 C27 C28 119.1(4) . . ?
C32 C27 C26 123.5(4) . . ?
C28 C27 C26 117.3(4) . . ?
C29 C28 C27 120.4(4) . . ?
C29 C28 H28 119.8 . . ?
C27 C28 H28 119.8 . . ?
C30 C29 C28 119.9(4) . . ?
C30 C29 H29 120.0 . . ?
C28 C29 H29 120.0 . . ?
C29 C30 C31 120.7(4) . . ?
C29 C30 H30 119.7 . . ?
C31 C30 H30 119.7 . . ?
C32 C31 C30 119.6(4) . . ?
C32 C31 H31 120.2 . . ?
C30 C31 H31 120.2 . . ?
C31 C32 C27 120.3(4) . . ?
C31 C32 H32 119.8 . . ?
C27 C32 H32 119.8 . . ?

loop_
_geom_bond_atom_site_label_1
_geom_bond_atom_site_label_2
_geom_bond_distance
_geom_bond_site_symmetry_2
_geom_bond_publ_flag
O1 C1 1.200(4) . ?
O2 C6 1.415(4) . ?
O2 C9 1.439(4) . ?
O3 C8 1.410(4) . ?
O3 C11 1.426(4) . ?
O4 C19 1.341(5) . ?
O4 C18 1.459(4) . ?
O5 C19 1.208(4) . ?
O6 C26 1.363(4) . ?
O6 C10 1.447(4) . ?
O7 C26 1.194(4) . ?
N1 C1 1.378(5) . ?
N1 C4 1.379(4) . ?
N1 C6 1.471(4) . ?
N2 C2 1.348(5) . ?
N2 N3 1.369(4) . ?
N2 C1 1.411(5) . ?
N3 N4 1.295(5) . ?
N4 N5 1.372(5) . ?
N5 C2 1.334(5) . ?
N6 N7 1.231(4) . ?
N6 C7 1.485(4) . ?
N7 N8 1.141(4) . ?
C2 C3 1.405(5) . ?
C3 C4 1.340(5) . ?
C3 C5 1.503(5) . ?
C4 H4 0.9500 . ?
C5 H5A 0.9800 . ?
C5 H5B 0.9800 . ?
C5 H5C 0.9800 . ?
C6 C7 1.553(5) . ?
C6 H6 1.0000 . ?
C7 C8 1.536(5) . ?
C7 H7 1.0000 . ?
C8 C9 1.531(5) . ?
C8 H8 1.0000 . ?
C9 C10 1.511(5) . ?
C9 C18 1.514(5) . ?
C10 H10A 0.9900 . ?
C10 H10B 0.9900 . ?
C11 C12 1.502(5) . ?
C11 H11A 0.9900 . ?
C11 H11B 0.9900 . ?
C12 C13 1.357(6) . ?
C12 C17 1.375(6) . ?
C13 C14 1.365(6) . ?
C13 H13 0.9500 . ?
C14 C15 1.369(7) . ?
C14 H14 0.9500 . ?
C15 C16 1.378(7) . ?
C15 H15 0.9500 . ?
C16 C17 1.402(6) . ?
C16 H16 0.9500 . ?
C17 H17 0.9500 . ?
C18 H18A 0.9900 . ?
C18 H18B 0.9900 . ?
C19 C20 1.473(5) . ?
C20 C25 1.386(5) . ?
C20 C21 1.395(5) . ?
C21 C22 1.376(5) . ?
C21 H21 0.9500 . ?
C22 C23 1.374(6) . ?
C22 H22 0.9500 . ?
C23 C24 1.380(6) . ?
C23 H23 0.9500 . ?
C24 C25 1.382(6) . ?
C24 H24 0.9500 . ?
C25 H25 0.9500 . ?
C26 C27 1.487(5) . ?
C27 C32 1.385(5) . ?
C27 C28 1.391(5) . ?
C28 C29 1.370(6) . ?
C28 H28 0.9500 . ?
C29 C30 1.369(6) . ?
C29 H29 0.9500 . ?
C30 C31 1.381(6) . ?
C30 H30 0.9500 . ?
C31 C32 1.374(5) . ?
C31 H31 0.9500 . ?
C32 H32 0.9500 . ?

loop_
_geom_torsion_atom_site_label_1
_geom_torsion_atom_site_label_2
_geom_torsion_atom_site_label_3
_geom_torsion_atom_site_label_4
_geom_torsion
_geom_torsion_site_symmetry_1
_geom_torsion_site_symmetry_2
_geom_torsion_site_symmetry_3
_geom_torsion_site_symmetry_4
_geom_torsion_publ_flag
C2 N2 N3 N4 0.3(4) . . . . ?
C1 N2 N3 N4 179.6(4) . . . . ?
N2 N3 N4 N5 -0.4(5) . . . . ?
N3 N4 N5 C2 0.3(5) . . . . ?
C7 N6 N7 N8 -172(2) . . . . ?
C4 N1 C1 O1 173.4(4) . . . . ?
C6 N1 C1 O1 -4.4(5) . . . . ?
C4 N1 C1 N2 -6.7(5) . . . . ?
C6 N1 C1 N2 175.5(3) . . . . ?
C2 N2 C1 O1 -176.3(4) . . . . ?
N3 N2 C1 O1 4.5(6) . . . . ?
C2 N2 C1 N1 3.8(5) . . . . ?
N3 N2 C1 N1 -175.4(3) . . . . ?
N4 N5 C2 N2 0.0(5) . . . . ?
N4 N5 C2 C3 179.5(4) . . . . ?
N3 N2 C2 N5 -0.2(4) . . . . ?
C1 N2 C2 N5 -179.5(3) . . . . ?
N3 N2 C2 C3 -179.8(3) . . . . ?
C1 N2 C2 C3 0.9(6) . . . . ?
N5 C2 C3 C4 177.6(4) . . . . ?
N2 C2 C3 C4 -3.0(5) . . . . ?
N5 C2 C3 C5 -2.4(7) . . . . ?
N2 C2 C3 C5 177.1(4) . . . . ?
C2 C3 C4 N1 0.1(6) . . . . ?
C5 C3 C4 N1 180.0(4) . . . . ?
C1 N1 C4 C3 5.3(6) . . . . ?
C6 N1 C4 C3 -177.0(4) . . . . ?
C9 O2 C6 N1 -137.1(3) . . . . ?
C9 O2 C6 C7 -15.8(4) . . . . ?
C1 N1 C6 O2 -149.8(3) . . . . ?
C4 N1 C6 O2 32.3(4) . . . . ?
C1 N1 C6 C7 92.7(4) . . . . ?
C4 N1 C6 C7 -85.2(4) . . . . ?
N7 N6 C7 C8 -84.3(4) . . . . ?
N7 N6 C7 C6 163.5(3) . . . . ?
O2 C6 C7 N6 112.6(3) . . . . ?
N1 C6 C7 N6 -130.1(3) . . . . ?
O2 C6 C7 C8 -6.4(4) . . . . ?
N1 C6 C7 C8 110.9(3) . . . . ?
C11 O3 C8 C9 -155.1(3) . . . . ?
C11 O3 C8 C7 88.4(4) . . . . ?
N6 C7 C8 O3 30.2(4) . . . . ?
C6 C7 C8 O3 143.7(3) . . . . ?
N6 C7 C8 C9 -89.4(3) . . . . ?
C6 C7 C8 C9 24.2(3) . . . . ?
C6 O2 C9 C10 -86.9(4) . . . . ?
C6 O2 C9 C18 153.4(3) . . . . ?
C6 O2 C9 C8 31.2(4) . . . . ?
O3 C8 C9 O2 -156.9(3) . . . . ?
C7 C8 C9 O2 -33.6(3) . . . . ?
O3 C8 C9 C10 -37.9(4) . . . . ?
C7 C8 C9 C10 85.4(3) . . . . ?
O3 C8 C9 C18 87.6(4) . . . . ?
C7 C8 C9 C18 -149.1(3) . . . . ?
C26 O6 C10 C9 102.7(4) . . . . ?
O2 C9 C10 O6 -62.6(4) . . . . ?
C18 C9 C10 O6 54.8(4) . . . . ?
C8 C9 C10 O6 -176.6(3) . . . . ?
C8 O3 C11 C12 -179.6(3) . . . . ?
O3 C11 C12 C13 115.8(4) . . . . ?
O3 C11 C12 C17 -62.5(5) . . . . ?
C17 C12 C13 C14 -0.4(6) . . . . ?
C11 C12 C13 C14 -178.7(4) . . . . ?
C12 C13 C14 C15 0.3(7) . . . . ?
C13 C14 C15 C16 -0.5(8) . . . . ?
C14 C15 C16 C17 0.7(7) . . . . ?
C13 C12 C17 C16 0.6(6) . . . . ?
C11 C12 C17 C16 178.9(3) . . . . ?
C15 C16 C17 C12 -0.8(6) . . . . ?
C19 O4 C18 C9 151.1(3) . . . . ?
O2 C9 C18 O4 -69.8(3) . . . . ?
C10 C9 C18 O4 169.6(3) . . . . ?
C8 C9 C18 O4 44.1(4) . . . . ?
C18 O4 C19 O5 -6.9(5) . . . . ?
C18 O4 C19 C20 172.2(3) . . . . ?
O5 C19 C20 C25 3.1(6) . . . . ?
O4 C19 C20 C25 -176.1(3) . . . . ?
O5 C19 C20 C21 -179.7(4) . . . . ?
O4 C19 C20 C21 1.2(5) . . . . ?
C25 C20 C21 C22 -0.3(6) . . . . ?
C19 C20 C21 C22 -177.6(4) . . . . ?
C20 C21 C22 C23 0.4(6) . . . . ?
C21 C22 C23 C24 -0.6(7) . . . . ?
C22 C23 C24 C25 0.8(7) . . . . ?
C23 C24 C25 C20 -0.7(7) . . . . ?
C21 C20 C25 C24 0.4(6) . . . . ?
C19 C20 C25 C24 177.8(4) . . . . ?
C10 O6 C26 O7 -9.2(5) . . . . ?
C10 O6 C26 C27 169.0(3) . . . . ?
O7 C26 C27 C32 -178.4(4) . . . . ?
O6 C26 C27 C32 3.5(5) . . . . ?
O7 C26 C27 C28 3.5(6) . . . . ?
O6 C26 C27 C28 -174.6(3) . . . . ?
C32 C27 C28 C29 -0.7(6) . . . . ?
C26 C27 C28 C29 177.4(3) . . . . ?
C27 C28 C29 C30 0.5(6) . . . . ?
C28 C29 C30 C31 0.5(6) . . . . ?
C29 C30 C31 C32 -1.2(6) . . . . ?
C30 C31 C32 C27 1.0(6) . . . . ?
C28 C27 C32 C31 0.0(6) . . . . ?
C26 C27 C32 C31 -178.0(3) . . . . ?

loop_
_cod_related_entry_id
_cod_related_entry_database
_cod_related_entry_code
1 ChemSpider 21189091
